data_8102165
loop_
_publ_author_name
'Wang, Ying-Zhen'
'Li, Lan-Lan'
'Su, Yong-Qing'
'Li, Cong'

_publ_section_title
;
Crystal structure of dichloro(N-ethyl-N'-(1-pyridin-2-yl-methylidene)
ethane-1,2-diamino)zinc(II), Zn(C~10~H~15~N~3~)Cl~2~
;
_journal_issue 3
_journal_name_full 'Zeitschrift f\"ur Kristallographie - New Crystal Structures'
_journal_page_first 329
_journal_page_last 330
_journal_volume 222
_journal_year 2007
_chemical_formula_structural Zn(C10H15N3)Cl2
_chemical_formula_sum 'C10 H15 Cl2 N3 Zn'
_chemical_formula_weight 313.52
_chemical_name_systematic ' dichloro[N-ethyl-N'-(1-pyridin-2-yl-methylidene)ethane-1,2-diamino)zinc(II)'
_space_group_IT_number 2
_symmetry_cell_setting triclinic
_symmetry_space_group_name_Hall '-P 1'
_symmetry_space_group_name_H-M 'P -1'
_atom_sites_solution_hydrogens geom
_atom_sites_solution_primary direct
_atom_sites_solution_secondary difmap
_audit_creation_method SHELXL-97
_cell_angle_alpha 111.330(10)
_cell_angle_beta 95.85(2)
_cell_angle_gamma 104.70(2)
_cell_formula_units_Z 2
_cell_length_a 8.3040(10)
_cell_length_b 8.4650(10)
_cell_length_c 10.852(2)
_cell_measurement_reflns_used 1872
_cell_measurement_temperature 298(2)
_cell_measurement_theta_max 27.22
_cell_measurement_theta_min 2.53
_cell_volume 671.2(2)
_computing_cell_refinement 'Siemens XSCANS'
_computing_data_collection 'Siemens XSCANS'
_computing_data_reduction 'Siemens SHELXTL'
_computing_molecular_graphics 'Siemens SHELXTL'
_computing_publication_material 'Siemens SHELXTL'
_computing_structure_refinement 'SHELXL-97 (Sheldrick, 1997)'
_computing_structure_solution 'SHELXS-97 (Sheldrick, 1997)'
_diffrn_ambient_temperature 298(2)
_diffrn_measured_fraction_theta_full 0.935
_diffrn_measured_fraction_theta_max 0.935
_diffrn_measurement_device_type 'Siemens P4'
_diffrn_measurement_method omega
_diffrn_radiation_monochromator graphite
_diffrn_radiation_source 'fine-focus sealed tube'
_diffrn_radiation_type MoK\a
_diffrn_radiation_wavelength 0.71073
_diffrn_reflns_av_R_equivalents 0.0226
_diffrn_reflns_av_sigmaI/netI 0.0452
_diffrn_reflns_limit_h_max 6
_diffrn_reflns_limit_h_min -10
_diffrn_reflns_limit_k_max 10
_diffrn_reflns_limit_k_min -10
_diffrn_reflns_limit_l_max 13
_diffrn_reflns_limit_l_min -13
_diffrn_reflns_number 3806
_diffrn_reflns_theta_full 27.50
_diffrn_reflns_theta_max 27.50
_diffrn_reflns_theta_min 2.06
_exptl_absorpt_coefficient_mu 2.205
_exptl_absorpt_correction_T_max 0.8433
_exptl_absorpt_correction_T_min 0.7625
_exptl_absorpt_correction_type empirical
_exptl_crystal_colour colorless
_exptl_crystal_density_diffrn 1.551
_exptl_crystal_density_method 'not measured'
_exptl_crystal_description block
_exptl_crystal_F_000 320
_exptl_crystal_size_max 0.13
_exptl_crystal_size_mid 0.08
_exptl_crystal_size_min 0.08
_refine_diff_density_max 0.665
_refine_diff_density_min -0.294
_refine_diff_density_rms 0.076
_refine_ls_extinction_method none
_refine_ls_goodness_of_fit_ref 0.973
_refine_ls_hydrogen_treatment mixed
_refine_ls_matrix_type full
_refine_ls_number_parameters 150
_refine_ls_number_reflns 2883
_refine_ls_number_restraints 1
_refine_ls_restrained_S_all 0.973
_refine_ls_R_factor_all 0.0511
_refine_ls_R_factor_gt 0.0350
_refine_ls_shift/su_max 0.000
_refine_ls_shift/su_mean 0.000
_refine_ls_structure_factor_coef Fsqd
_refine_ls_weighting_details 'calc w=1/[\s^2^(Fo^2^)+(0.0467P)^2^] where P=(Fo^2^+2Fc^2^)/3'
_refine_ls_weighting_scheme calc
_refine_ls_wR_factor_gt 0.0793
_refine_ls_wR_factor_ref 0.0861
_reflns_number_gt 2253
_reflns_number_total 2883
_reflns_threshold_expression >2sigma(I)
_cod_data_source_file 1267-2068.cff
_cod_data_source_block s
_cod_original_cell_volume 671.15(17)
_cod_original_sg_symbol_H-M P-1
_cod_database_code 8102165

loop_
_symmetry_equiv_pos_as_xyz
'x, y, z'
'-x, -y, -z'

loop_
_atom_site_label
_atom_site_type_symbol
_atom_site_fract_x
_atom_site_fract_y
_atom_site_fract_z
_atom_site_U_iso_or_equiv
_atom_site_adp_type
_atom_site_occupancy
_atom_site_symmetry_multiplicity
_atom_site_Wyckoff_symbol
_atom_site_calc_flag
_atom_site_refinement_flags
_atom_site_disorder_assembly
_atom_site_disorder_group
Zn1 Zn 0.99142(4) 0.88558(4) 0.19657(3) 0.03955(12) Uani 1 2 i d . . .
Cl1 Cl 0.97628(10) 0.71244(10) 0.31804(6) 0.05016(19) Uani 1 2 i d . . .
Cl2 Cl 1.19856(9) 0.88444(10) 0.07457(7) 0.0522(2) Uani 1 2 i d . . .
N1 N 0.7838(3) 0.6956(3) 0.0130(2) 0.0416(5) Uani 1 2 i d . . .
N2 N 0.7905(3) 0.9968(3) 0.2076(2) 0.0473(6) Uani 1 2 i d . . .
N3 N 1.1103(3) 1.1574(3) 0.3658(2) 0.0456(6) Uani 1 2 i d D . .
C1 C 0.7852(4) 0.5459(4) -0.0870(3) 0.0481(7) Uani 1 2 i d . . .
H1 H 0.8839 0.5132 -0.0861 0.058 Uiso 1 2 i calc R . .
C2 C 0.6441(4) 0.4373(4) -0.1921(3) 0.0532(8) Uani 1 2 i d . . .
H2 H 0.6486 0.3339 -0.2602 0.064 Uiso 1 2 i calc R . .
C3 C 0.4981(4) 0.4856(4) -0.1937(3) 0.0554(8) Uani 1 2 i d . . .
H3 H 0.4017 0.4140 -0.2622 0.066 Uiso 1 2 i calc R . .
C4 C 0.4956(4) 0.6415(4) -0.0925(3) 0.0509(7) Uani 1 2 i d . . .
H4 H 0.3985 0.6770 -0.0923 0.061 Uiso 1 2 i calc R . .
C5 C 0.6413(3) 0.7439(4) 0.0091(3) 0.0422(6) Uani 1 2 i d . . .
C6 C 0.6541(4) 0.9149(4) 0.1181(3) 0.0487(7) Uani 1 2 i d . . .
H6 H 0.5639 0.9618 0.1211 0.058 Uiso 1 2 i calc R . .
C7 C 0.8260(4) 1.1760(4) 0.3134(3) 0.0586(8) Uani 1 2 i d . . .
H7A H 0.7967 1.1688 0.3959 0.070 Uiso 1 2 i calc R . .
H7B H 0.7600 1.2406 0.2842 0.070 Uiso 1 2 i calc R . .
C8 C 1.0149(4) 1.2696(4) 0.3374(3) 0.0588(9) Uani 1 2 i d . . .
H8A H 1.0409 1.2892 0.2580 0.071 Uiso 1 2 i calc R . .
H8B H 1.0476 1.3848 0.4136 0.071 Uiso 1 2 i calc R . .
C9 C 1.2974(4) 1.2399(5) 0.3941(3) 0.0651(10) Uani 1 2 i d . . .
H9A H 1.3290 1.3611 0.4625 0.078 Uiso 1 2 i calc R . .
H9B H 1.3305 1.2458 0.3123 0.078 Uiso 1 2 i calc R . .
C10 C 1.3913(5) 1.1371(5) 0.4424(4) 0.0808(12) Uani 1 2 i d . . .
H10A H 1.3516 1.1221 0.5187 0.121 Uiso 1 2 i calc R . .
H10B H 1.5111 1.2011 0.4687 0.121 Uiso 1 2 i calc R . .
H10C H 1.3714 1.0220 0.3707 0.121 Uiso 1 2 i calc R . .
H5 H 1.080(3) 1.139(4) 0.4376(18) 0.043(8) Uiso 1 2 i d D . .

loop_
_atom_site_aniso_label
_atom_site_aniso_U_11
_atom_site_aniso_U_22
_atom_site_aniso_U_33
_atom_site_aniso_U_23
_atom_site_aniso_U_13
_atom_site_aniso_U_12
Zn1 0.0424(2) 0.04478(19) 0.03810(17) 0.01729(13) 0.01656(13) 0.02079(14)
Cl1 0.0619(5) 0.0566(4) 0.0437(3) 0.0271(3) 0.0195(3) 0.0247(4)
Cl2 0.0496(4) 0.0647(5) 0.0499(4) 0.0241(3) 0.0265(3) 0.0231(4)
N1 0.0400(13) 0.0481(13) 0.0424(11) 0.0199(10) 0.0146(10) 0.0185(11)
N2 0.0528(15) 0.0571(14) 0.0403(11) 0.0198(11) 0.0160(11) 0.0287(12)
N3 0.0545(15) 0.0437(13) 0.0423(12) 0.0173(10) 0.0193(11) 0.0186(11)
C1 0.0465(17) 0.0553(17) 0.0481(15) 0.0216(14) 0.0164(13) 0.0218(14)
C2 0.057(2) 0.0488(17) 0.0489(15) 0.0164(13) 0.0136(14) 0.0134(15)
C3 0.0479(18) 0.065(2) 0.0500(16) 0.0273(15) 0.0058(13) 0.0093(16)
C4 0.0424(17) 0.0677(19) 0.0531(16) 0.0340(15) 0.0133(13) 0.0194(15)
C5 0.0403(15) 0.0561(16) 0.0429(13) 0.0288(13) 0.0176(11) 0.0199(13)
C6 0.0507(18) 0.0643(19) 0.0478(15) 0.0291(14) 0.0220(14) 0.0316(15)
C7 0.072(2) 0.063(2) 0.0499(15) 0.0160(15) 0.0196(15) 0.0430(18)
C8 0.085(3) 0.0426(16) 0.0511(16) 0.0165(14) 0.0209(16) 0.0258(16)
C9 0.059(2) 0.058(2) 0.0616(18) 0.0144(16) 0.0170(16) 0.0039(17)
C10 0.053(2) 0.090(3) 0.072(2) 0.006(2) 0.0004(18) 0.022(2)

loop_
_atom_type_symbol
_atom_type_description
_atom_type_scat_dispersion_real
_atom_type_scat_dispersion_imag
_atom_type_scat_source
C C 0.0033 0.0016 'International Tables Vol C Tables 4.2.6.8 and 6.1.1.4'
H H 0.0000 0.0000 'International Tables Vol C Tables 4.2.6.8 and 6.1.1.4'
N N 0.0061 0.0033 'International Tables Vol C Tables 4.2.6.8 and 6.1.1.4'
Zn Zn 0.2839 1.4301 'International Tables Vol C Tables 4.2.6.8 and 6.1.1.4'
Cl Cl 0.1484 0.1585 'International Tables Vol C Tables 4.2.6.8 and 6.1.1.4'

loop_
_geom_angle_atom_site_label_1
_geom_angle_atom_site_label_2
_geom_angle_atom_site_label_3
_geom_angle
_geom_angle_site_symmetry_1
_geom_angle_site_symmetry_3
_geom_angle_publ_flag
N2 Zn1 N3 77.21(9) . . y
N2 Zn1 N1 74.25(9) . . y
N3 Zn1 N1 149.97(10) . . y
N2 Zn1 Cl2 132.60(7) . . y
N3 Zn1 Cl2 99.37(7) . . y
N1 Zn1 Cl2 93.13(6) . . y
N2 Zn1 Cl1 111.44(7) . . y
N3 Zn1 Cl1 99.71(7) . . y
N1 Zn1 Cl1 99.24(6) . . y
Cl2 Zn1 Cl1 115.67(3) . . y
C1 N1 C5 118.3(2) . . ?
C1 N1 Zn1 128.71(19) . . ?
C5 N1 Zn1 113.00(18) . . ?
C6 N2 C7 123.7(3) . . ?
C6 N2 Zn1 119.5(2) . . ?
C7 N2 Zn1 116.54(19) . . ?
C8 N3 C9 112.9(3) . . ?
C8 N3 Zn1 105.15(18) . . ?
C9 N3 Zn1 118.33(19) . . ?
C8 N3 H5 107.4(19) . . ?
C9 N3 H5 109.8(17) . . ?
Zn1 N3 H5 102.2(17) . . ?
N1 C1 C2 122.4(3) . . ?
N1 C1 H1 118.8 . . ?
C2 C1 H1 118.8 . . ?
C3 C2 C1 118.9(3) . . ?
C3 C2 H2 120.6 . . ?
C1 C2 H2 120.6 . . ?
C2 C3 C4 119.4(3) . . ?
C2 C3 H3 120.3 . . ?
C4 C3 H3 120.3 . . ?
C3 C4 C5 118.6(3) . . ?
C3 C4 H4 120.7 . . ?
C5 C4 H4 120.7 . . ?
N1 C5 C4 122.3(3) . . ?
N1 C5 C6 114.7(2) . . ?
C4 C5 C6 122.9(3) . . ?
N2 C6 C5 118.3(3) . . ?
N2 C6 H6 120.8 . . ?
C5 C6 H6 120.8 . . ?
N2 C7 C8 106.6(3) . . ?
N2 C7 H7A 110.4 . . ?
C8 C7 H7A 110.4 . . ?
N2 C7 H7B 110.4 . . ?
C8 C7 H7B 110.4 . . ?
H7A C7 H7B 108.6 . . ?
N3 C8 C7 108.8(3) . . ?
N3 C8 H8A 109.9 . . ?
C7 C8 H8A 109.9 . . ?
N3 C8 H8B 109.9 . . ?
C7 C8 H8B 109.9 . . ?
H8A C8 H8B 108.3 . . ?
N3 C9 C10 111.9(3) . . ?
N3 C9 H9A 109.2 . . ?
C10 C9 H9A 109.2 . . ?
N3 C9 H9B 109.2 . . ?
C10 C9 H9B 109.2 . . ?
H9A C9 H9B 107.9 . . ?
C9 C10 H10A 109.5 . . ?
C9 C10 H10B 109.5 . . ?
H10A C10 H10B 109.5 . . ?
C9 C10 H10C 109.5 . . ?
H10A C10 H10C 109.5 . . ?
H10B C10 H10C 109.5 . . ?

loop_
_geom_bond_atom_site_label_1
_geom_bond_atom_site_label_2
_geom_bond_distance
_geom_bond_site_symmetry_2
_geom_bond_publ_flag
Zn1 N2 2.107(3) . y
Zn1 N3 2.246(2) . y
Zn1 N1 2.256(2) . y
Zn1 Cl2 2.2748(8) . y
Zn1 Cl1 2.2907(8) . y
N1 C1 1.339(3) . ?
N1 C5 1.348(4) . ?
N2 C6 1.263(4) . ?
N2 C7 1.464(4) . ?
N3 C8 1.473(4) . ?
N3 C9 1.480(4) . ?
N3 H5 0.898(10) . ?
C1 C2 1.392(4) . ?
C1 H1 0.9300 . ?
C2 C3 1.375(5) . ?
C2 H2 0.9300 . ?
C3 C4 1.383(4) . ?
C3 H3 0.9300 . ?
C4 C5 1.389(4) . ?
C4 H4 0.9300 . ?
C5 C6 1.469(4) . ?
C6 H6 0.9300 . ?
C7 C8 1.515(5) . ?
C7 H7A 0.9700 . ?
C7 H7B 0.9700 . ?
C8 H8A 0.9700 . ?
C8 H8B 0.9700 . ?
C9 C10 1.494(5) . ?
C9 H9A 0.9700 . ?
C9 H9B 0.9700 . ?
C10 H10A 0.9600 . ?
C10 H10B 0.9600 . ?
C10 H10C 0.9600 . ?

loop_
_geom_hbond_atom_site_label_D
_geom_hbond_atom_site_label_H
_geom_hbond_atom_site_label_A
_geom_hbond_distance_DH
_geom_hbond_distance_HA
_geom_hbond_distance_DA
_geom_hbond_angle_DHA
_geom_hbond_site_symmetry_A
N3 H5 Cl1 0.898(10) 2.638(18) 3.414(2) 145(2) 2_776
